data_4338151
loop_
_publ_author_name
'Bassanetti, Irene'
'Twist, Christina P.'
'Kim, Myung-Gil'
'Seyam, Afif M.'
'Bazzi, Hassan S.'
'Wang, Q. Jane'
'Chung, Yip-Wah'
'Marchi\'o, Luciano'
'Delferro, Massimiliano'
'Marks, Tobin J.'

_publ_section_title
;
 Synthesis and characterization of silver(i) pyrazolylmethylpyridine
 complexes and their implementation as metallic silver thin film
 precursors.
;
_journal_issue 9
_journal_name_full 'Inorganic chemistry'
_journal_page_first 4629
_journal_page_last 4638
_journal_paper_doi 10.1021/ic500321w
_journal_volume 53
_journal_year 2014
_chemical_formula_moiety '2(C36 H54 Ag2 N8 O8)'
_chemical_formula_sum 'C72 H108 Ag4 N16 O16'
_chemical_formula_weight 1885.22
_chemical_name_systematic
;
 ?
;
_space_group_IT_number 2
_symmetry_cell_setting triclinic
_symmetry_space_group_name_Hall '-P 1'
_symmetry_space_group_name_H-M 'P -1'
_atom_sites_solution_hydrogens geom
_atom_sites_solution_primary direct
_atom_sites_solution_secondary difmap
_audit_creation_method SHELXL-97
_cell_angle_alpha 107.455(7)
_cell_angle_beta 103.456(8)
_cell_angle_gamma 101.335(8)
_cell_formula_units_Z 2
_cell_length_a 12.286(5)
_cell_length_b 17.512(7)
_cell_length_c 21.794(8)
_cell_measurement_reflns_used 10487
_cell_measurement_temperature 293(2)
_cell_measurement_theta_max 24.00
_cell_measurement_theta_min 1.03
_cell_volume 4167(3)
_computing_cell_refinement Saint
_computing_data_collection Smart
_computing_data_reduction Saint
_computing_structure_refinement 'SHELXL-97 (Sheldrick, 1997)'
_computing_structure_solution Sir2004
_diffrn_ambient_temperature 293(2)
_diffrn_measured_fraction_theta_full 1.000
_diffrn_measured_fraction_theta_max 1.000
_diffrn_measurement_device_type 'Bruker Smart APEXII CCD'
_diffrn_measurement_method 'theta & omega scan'
_diffrn_radiation_monochromator graphite
_diffrn_radiation_source 'fine-focus sealed tube'
_diffrn_radiation_type MoK\a
_diffrn_radiation_wavelength 0.71073
_diffrn_reflns_av_R_equivalents 0.0888
_diffrn_reflns_av_sigmaI/netI 0.1327
_diffrn_reflns_limit_h_max 14
_diffrn_reflns_limit_h_min -14
_diffrn_reflns_limit_k_max 20
_diffrn_reflns_limit_k_min -18
_diffrn_reflns_limit_l_max 24
_diffrn_reflns_limit_l_min -24
_diffrn_reflns_number 31563
_diffrn_reflns_theta_full 24.00
_diffrn_reflns_theta_max 24.00
_diffrn_reflns_theta_min 1.03
_diffrn_standards_decay_% none
_exptl_absorpt_coefficient_mu 0.997
_exptl_absorpt_correction_T_max 1.000
_exptl_absorpt_correction_T_min 0.773
_exptl_absorpt_correction_type multi-scan
_exptl_absorpt_process_details SADABS
_exptl_crystal_colour colorless
_exptl_crystal_density_diffrn 1.502
_exptl_crystal_density_method 'not measured'
_exptl_crystal_description plate
_exptl_crystal_F_000 1936
_exptl_crystal_size_max 0.11
_exptl_crystal_size_mid 0.06
_exptl_crystal_size_min 0.03
_refine_diff_density_max 0.435
_refine_diff_density_min -0.493
_refine_diff_density_rms 0.088
_refine_ls_extinction_method none
_refine_ls_goodness_of_fit_ref 0.960
_refine_ls_hydrogen_treatment constr
_refine_ls_matrix_type full
_refine_ls_number_parameters 1001
_refine_ls_number_reflns 13053
_refine_ls_number_restraints 0
_refine_ls_restrained_S_all 0.960
_refine_ls_R_factor_all 0.1438
_refine_ls_R_factor_gt 0.0579
_refine_ls_shift/su_max 0.001
_refine_ls_shift/su_mean 0.000
_refine_ls_structure_factor_coef Fsqd
_refine_ls_weighting_details 'calc w=1/[\s^2^(Fo^2^)+(0.0001P)^2^+0.0000P] where P=(Fo^2^+2Fc^2^)/3'
_refine_ls_weighting_scheme calc
_refine_ls_wR_factor_gt 0.0850
_refine_ls_wR_factor_ref 0.1045
_reflns_number_gt 5826
_reflns_number_total 13053
_reflns_threshold_expression >2sigma(I)
_cod_data_source_file ic500321w_si_002.cif
_cod_data_source_block ib227th
_cod_depositor_comments
;
The following automatic conversions were performed:

'_symmetry_cell_setting' value 'Triclinic' changed to 'triclinic'
according to
/usr/data/users/saulius/crontab/automatic-downloads/rss-feeds/ACS/lib/dictionaries/cif_core.dic
dictionary named 'cif_core.dic' version 2.4.2 from 2011-04-26.

Automatic conversion script
Id: cif_fix_values 2281 2013-09-26 08:29:07Z andrius 

 Adding full bibliography for 4338146--4338151.cif.
;
_cod_original_sg_symbol_H-M P-1
_cod_database_code 4338151

loop_
_symmetry_equiv_pos_as_xyz
'x, y, z'
'-x, -y, -z'

loop_
_atom_site_label
_atom_site_type_symbol
_atom_site_fract_x
_atom_site_fract_y
_atom_site_fract_z
_atom_site_U_iso_or_equiv
_atom_site_adp_type
_atom_site_occupancy
_atom_site_symmetry_multiplicity
_atom_site_calc_flag
_atom_site_refinement_flags
Ag1 Ag 0.48739(5) 0.38099(3) 0.07414(3) 0.0603(2) Uani 1 1 d .
Ag3 Ag 0.49610(5) 0.38746(4) 0.55320(3) 0.0726(2) Uani 1 1 d .
Ag4 Ag 0.44207(6) 0.10470(4) 0.48624(3) 0.0758(2) Uani 1 1 d .
Ag2 Ag 0.51842(6) 0.12829(4) -0.00636(4) 0.0820(2) Uani 1 1 d .
N210 N 0.3154(5) 0.0822(4) 0.3886(3) 0.0500(16) Uani 1 1 d .
N21 N 0.6433(5) 0.4048(3) 0.1567(3) 0.0512(17) Uani 1 1 d .
N11 N 0.6945(5) 0.3484(3) 0.1744(3) 0.0488(16) Uani 1 1 d .
N27 N 0.3392(5) 0.3423(4) 0.5842(3) 0.0567(17) Uani 1 1 d .
O112 O 0.6621(5) 0.2036(3) 0.3069(3) 0.0801(18) Uani 1 1 d .
N113 N 0.3170(6) 0.4739(5) 0.0665(4) 0.072(2) Uani 1 1 d .
N24 N 0.6689(5) 0.1794(4) -0.0352(3) 0.0516(16) Uani 1 1 d .
O16 O 0.3321(5) 0.1640(3) -0.2414(3) 0.0811(17) Uani 1 1 d .
N16 N 0.4400(6) 0.2924(3) -0.0353(3) 0.0517(16) Uani 1 1 d .
N112 N 0.5415(6) 0.3042(3) 0.4661(3) 0.0516(16) Uani 1 1 d .
N13 N 0.4393(5) 0.1930(3) 0.0712(3) 0.0515(17) Uani 1 1 d .
N19 N 0.5476(6) 0.2142(3) 0.5813(3) 0.0536(17) Uani 1 1 d .
N14 N 0.7165(5) 0.2574(3) -0.0332(3) 0.0506(16) Uani 1 1 d .
N17 N 0.3009(6) 0.2612(4) 0.5817(3) 0.0573(17) Uani 1 1 d .
N110 N 0.2724(5) 0.1415(3) 0.3715(3) 0.0512(16) Uani 1 1 d .
O13 O 0.2588(5) 0.2985(3) 0.1958(3) 0.0858(18) Uani 1 1 d .
C39 C 0.6980(9) 0.3564(5) 0.6884(5) 0.069(3) Uani 1 1 d .
O19 O 0.7726(5) 0.4269(3) 0.7394(3) 0.097(2) Uani 1 1 d .
C14 C 0.7508(6) 0.1395(4) -0.0466(3) 0.0467(19) Uani 1 1 d .
C15 C 0.6452(6) 0.3164(4) -0.0246(4) 0.055(2) Uani 1 1 d .
H15A H 0.6801 0.3638 -0.0349 0.066 Uiso 1 1 calc R
H15B H 0.6483 0.3370 0.0225 0.066 Uiso 1 1 calc R
C16 C 0.5190(6) 0.2805(4) -0.0678(4) 0.051(2) Uani 1 1 d .
N115 N 0.6596(7) 0.5523(5) 0.6131(4) 0.081(2) Uani 1 1 d .
C31 C 0.8074(6) 0.3827(4) 0.2132(4) 0.051(2) Uani 1 1 d .
C112 C 0.4654(6) 0.2481(4) 0.4070(4) 0.052(2) Uani 1 1 d .
C33 C 0.3195(7) 0.2666(4) 0.1536(5) 0.057(2) Uani 1 1 d .
C53 C 0.3226(6) 0.1778(4) 0.0494(4) 0.050(2) Uani 1 1 d .
H53 H 0.2826 0.1409 0.0053 0.060 Uiso 1 1 calc R
C34 C 0.8218(6) 0.2677(5) -0.0428(3) 0.050(2) Uani 1 1 d .
N116 N 0.3280(8) -0.0406(6) 0.5455(4) 0.084(3) Uani 1 1 d .
C43 C 0.2582(7) 0.2132(4) 0.0878(4) 0.052(2) Uani 1 1 d .
C23 C 0.4414(7) 0.2835(4) 0.1785(4) 0.052(2) Uani 1 1 d .
C56 C 0.3265(6) 0.2590(4) -0.0716(4) 0.051(2) Uani 1 1 d .
H56 H 0.2717 0.2680 -0.0492 0.061 Uiso 1 1 calc R
C310 C 0.1740(7) 0.1068(5) 0.3169(4) 0.058(2) Uani 1 1 d .
C17 C 0.2430(7) 0.3580(4) 0.5560(4) 0.057(2) Uani 1 1 d .
C312 C 0.6186(8) 0.2327(5) 0.3597(5) 0.060(2) Uani 1 1 d .
N114 N 0.3326(8) -0.0275(5) -0.1080(4) 0.083(2) Uani 1 1 d .
C13 C 0.4960(7) 0.2459(5) 0.1337(5) 0.057(2) Uani 1 1 d .
C110 C 0.2417(7) 0.0091(4) 0.3429(4) 0.052(2) Uani 1 1 d .
C19 C 0.5079(7) 0.2600(5) 0.6287(4) 0.056(2) Uani 1 1 d .
C41 C 0.7062(6) 0.5552(4) 0.1769(4) 0.060(2) Uani 1 1 d .
H41 H 0.6227 0.5493 0.1693 0.072 Uiso 1 1 calc R
O113 O 0.4185(5) 0.5106(4) 0.0755(3) 0.110(2) Uani 1 1 d .
C410 C 0.2675(7) -0.0710(4) 0.3435(4) 0.064(2) Uani 1 1 d .
H410 H 0.2829 -0.0719 0.3894 0.076 Uiso 1 1 calc R
C512 C 0.6537(7) 0.3226(4) 0.4706(4) 0.059(2) Uani 1 1 d .
H512 H 0.7061 0.3627 0.5108 0.071 Uiso 1 1 calc R
C24 C 0.8459(6) 0.1928(4) -0.0524(3) 0.054(2) Uani 1 1 d .
H24 H 0.9120 0.1799 -0.0611 0.064 Uiso 1 1 calc R
C74 C 0.8944(6) 0.3508(4) -0.0387(4) 0.054(2) Uani 1 1 d .
H74 H 0.8443 0.3772 -0.0620 0.064 Uiso 1 1 calc R
O313 O 0.2425(5) 0.5117(4) 0.0629(3) 0.109(2) Uani 1 1 d .
C212 C 0.5009(7) 0.2128(4) 0.3505(4) 0.053(2) Uani 1 1 d .
C37 C 0.1841(8) 0.2286(5) 0.5545(4) 0.070(2) Uani 1 1 d .
C36 C 0.3694(9) 0.2042(4) -0.1711(4) 0.062(2) Uani 1 1 d .
O213 O 0.2938(5) 0.4002(4) 0.0613(3) 0.095(2) Uani 1 1 d .
O315 O 0.7297(6) 0.6217(4) 0.6374(3) 0.115(3) Uani 1 1 d .
C21 C 0.8299(6) 0.4655(5) 0.2211(4) 0.064(2) Uani 1 1 d .
H21 H 0.9006 0.5066 0.2454 0.077 Uiso 1 1 calc R
C11 C 0.7291(6) 0.4770(5) 0.1868(4) 0.0469(19) Uani 1 1 d .
C27 C 0.1468(7) 0.2908(5) 0.5379(4) 0.074(3) Uani 1 1 d .
H27 H 0.0698 0.2881 0.5178 0.089 Uiso 1 1 calc R
C412 C 0.6990(7) 0.2868(5) 0.4201(5) 0.063(2) Uani 1 1 d .
C612 C 0.4132(6) 0.1592(4) 0.2824(3) 0.079(3) Uani 1 1 d .
H61A H 0.4519 0.1519 0.2484 0.119 Uiso 1 1 calc R
H61B H 0.3538 0.1859 0.2721 0.119 Uiso 1 1 calc R
H61C H 0.3781 0.1056 0.2833 0.119 Uiso 1 1 calc R
O116 O 0.3988(6) -0.0276(4) 0.5136(4) 0.114(2) Uani 1 1 d .
O314 O 0.2630(6) -0.0929(4) -0.1436(4) 0.135(3) Uani 1 1 d .
C26 C 0.4881(7) 0.2385(5) -0.1364(5) 0.058(2) Uani 1 1 d .
C66 C 0.5770(7) 0.2315(5) -0.1750(4) 0.085(3) Uani 1 1 d .
H66A H 0.6069 0.1855 -0.1724 0.128 Uiso 1 1 calc R
H66B H 0.6400 0.2823 -0.1554 0.128 Uiso 1 1 calc R
H66C H 0.5397 0.2223 -0.2216 0.128 Uiso 1 1 calc R
C111 C 0.3375(6) 0.2288(4) 0.4060(4) 0.063(2) Uani 1 1 d .
H11A H 0.3355 0.2463 0.4523 0.075 Uiso 1 1 calc R
H11B H 0.2993 0.2615 0.3841 0.075 Uiso 1 1 calc R
C710 C 0.1046(7) 0.1552(5) 0.2860(4) 0.072(3) Uani 1 1 d .
H710 H 0.1591 0.2066 0.2897 0.087 Uiso 1 1 calc R
C46 C 0.2870(7) 0.2138(4) -0.1378(4) 0.054(2) Uani 1 1 d .
C59 C 0.6618(8) 0.2417(5) 0.5880(4) 0.058(2) Uani 1 1 d .
H59 H 0.6904 0.2114 0.5558 0.069 Uiso 1 1 calc R
C18 C 0.3814(7) 0.2258(4) 0.6198(4) 0.065(2) Uani 1 1 d .
H18A H 0.3586 0.1658 0.5964 0.078 Uiso 1 1 calc R
H18B H 0.3717 0.2362 0.6642 0.078 Uiso 1 1 calc R
O115 O 0.6899(6) 0.4892(4) 0.6144(4) 0.136(3) Uani 1 1 d .
C44 C 0.7305(7) 0.0487(4) -0.0543(4) 0.066(2) Uani 1 1 d .
H44 H 0.6706 0.0350 -0.0334 0.079 Uiso 1 1 calc R
O316 O 0.3140(8) -0.1037(5) 0.5537(4) 0.159(4) Uani 1 1 d .
O216 O 0.2864(7) 0.0144(5) 0.5625(4) 0.152(4) Uani 1 1 d .
C812 C 0.8300(7) 0.3072(5) 0.4325(4) 0.089(3) Uani 1 1 d .
H81A H 0.8536 0.2572 0.4275 0.133 Uiso 1 1 calc R
H81B H 0.8697 0.3472 0.4776 0.133 Uiso 1 1 calc R
H81C H 0.8495 0.3303 0.4004 0.133 Uiso 1 1 calc R
C12 C 0.6269(6) 0.2619(4) 0.1550(4) 0.071(3) Uani 1 1 d .
H12A H 0.6497 0.2439 0.1928 0.085 Uiso 1 1 calc R
H12B H 0.6473 0.2275 0.1178 0.085 Uiso 1 1 calc R
C49 C 0.7389(7) 0.3125(5) 0.6402(5) 0.065(2) Uani 1 1 d .
O214 O 0.3185(6) 0.0397(4) -0.1057(4) 0.138(3) Uani 1 1 d .
C71 C 0.8845(6) 0.3330(5) 0.2341(5) 0.075(3) Uani 1 1 d .
H71 H 0.8398 0.2901 0.2462 0.090 Uiso 1 1 calc R
C712 C 0.6697(8) 0.1198(5) 0.2926(4) 0.109(4) Uani 1 1 d .
H71A H 0.7198 0.1162 0.3321 0.164 Uiso 1 1 calc R
H71B H 0.7012 0.1046 0.2558 0.164 Uiso 1 1 calc R
H71C H 0.5932 0.0823 0.2805 0.164 Uiso 1 1 calc R
C47 C 0.2497(7) 0.4430(5) 0.5497(5) 0.078(3) Uani 1 1 d .
H47 H 0.3210 0.4605 0.5384 0.093 Uiso 1 1 calc R
C86 C 0.1573(6) 0.1741(5) -0.1741(4) 0.089(3) Uani 1 1 d .
H86A H 0.1153 0.2124 -0.1579 0.134 Uiso 1 1 calc R
H86B H 0.1319 0.1239 -0.1655 0.134 Uiso 1 1 calc R
H86C H 0.1425 0.1606 -0.2219 0.134 Uiso 1 1 calc R
C210 C 0.1545(6) 0.0222(5) 0.2982(4) 0.064(2) Uani 1 1 d .
H210 H 0.0938 -0.0187 0.2622 0.076 Uiso 1 1 calc R
C69 C 0.5340(7) 0.3836(5) 0.7353(4) 0.096(3) Uani 1 1 d .
H69A H 0.5981 0.4210 0.7742 0.143 Uiso 1 1 calc R
H69B H 0.4836 0.3468 0.7487 0.143 Uiso 1 1 calc R
H69C H 0.4908 0.4153 0.7158 0.143 Uiso 1 1 calc R
C94 C 0.9903(6) 0.3387(4) -0.0703(4) 0.079(3) Uani 1 1 d .
H94A H 1.0375 0.3110 -0.0483 0.118 Uiso 1 1 calc R
H94B H 1.0381 0.3921 -0.0650 0.118 Uiso 1 1 calc R
H94C H 0.9560 0.3052 -0.1176 0.118 Uiso 1 1 calc R
C77 C 0.1166(7) 0.1433(5) 0.5495(6) 0.091(3) Uani 1 1 d .
H77 H 0.1700 0.1084 0.5494 0.109 Uiso 1 1 calc R
C63 C 0.5077(7) 0.3402(4) 0.2495(4) 0.077(3) Uani 1 1 d .
H63A H 0.5707 0.3199 0.2670 0.116 Uiso 1 1 calc R
H63B H 0.4565 0.3417 0.2767 0.116 Uiso 1 1 calc R
H63C H 0.5387 0.3954 0.2504 0.116 Uiso 1 1 calc R
C83 C 0.1293(6) 0.1969(4) 0.0597(4) 0.086(3) Uani 1 1 d .
H83A H 0.1050 0.1692 0.0114 0.129 Uiso 1 1 calc R
H83B H 0.1102 0.2490 0.0704 0.129 Uiso 1 1 calc R
H83C H 0.0898 0.1621 0.0791 0.129 Uiso 1 1 calc R
C29 C 0.5810(8) 0.3319(5) 0.6829(4) 0.062(2) Uani 1 1 d .
C89 C 0.8657(7) 0.3400(5) 0.6403(4) 0.091(3) Uani 1 1 d .
H89A H 0.8716 0.3103 0.5970 0.136 Uiso 1 1 calc R
H89B H 0.9162 0.3281 0.6748 0.136 Uiso 1 1 calc R
H89C H 0.8885 0.3990 0.6493 0.136 Uiso 1 1 calc R
C51 C 0.7344(9) 0.5630(5) 0.1147(5) 0.118(4) Uani 1 1 d .
H51A H 0.7116 0.6091 0.1060 0.177 Uiso 1 1 calc R
H51B H 0.6927 0.5124 0.0765 0.177 Uiso 1 1 calc R
H51C H 0.8169 0.5724 0.1221 0.177 Uiso 1 1 calc R
O114 O 0.4209(6) -0.0230(4) -0.0662(4) 0.130(3) Uani 1 1 d .
C810 C 0.0218(8) 0.1794(6) 0.3248(5) 0.129(4) Uani 1 1 d .
H81D H -0.0412 0.1309 0.3149 0.193 Uiso 1 1 calc R
H81E H -0.0089 0.2205 0.3118 0.193 Uiso 1 1 calc R
H81F H 0.0630 0.2021 0.3725 0.193 Uiso 1 1 calc R
C61 C 0.7738(7) 0.6332(5) 0.2400(4) 0.100(3) Uani 1 1 d .
H61D H 0.8551 0.6470 0.2433 0.151 Uiso 1 1 calc R
H61E H 0.7648 0.6225 0.2795 0.151 Uiso 1 1 calc R
H61F H 0.7439 0.6790 0.2366 0.151 Uiso 1 1 calc R
C81 C 0.9264(7) 0.2900(5) 0.1752(5) 0.109(4) Uani 1 1 d .
H81G H 0.8631 0.2443 0.1416 0.164 Uiso 1 1 calc R
H81H H 0.9896 0.2694 0.1917 0.164 Uiso 1 1 calc R
H81I H 0.9527 0.3295 0.1555 0.164 Uiso 1 1 calc R
C510 C 0.3728(9) -0.0799(5) 0.3194(5) 0.121(4) Uani 1 1 d .
H51D H 0.3597 -0.0751 0.2757 0.182 Uiso 1 1 calc R
H51E H 0.3837 -0.1336 0.3162 0.182 Uiso 1 1 calc R
H51F H 0.4412 -0.0368 0.3510 0.182 Uiso 1 1 calc R
C73 C 0.2628(7) 0.3833(5) 0.2071(4) 0.095(3) Uani 1 1 d .
H73A H 0.3423 0.4177 0.2281 0.143 Uiso 1 1 calc R
H73B H 0.2173 0.4004 0.2363 0.143 Uiso 1 1 calc R
H73C H 0.2314 0.3892 0.1647 0.143 Uiso 1 1 calc R
C84 C 0.9505(7) 0.4069(4) 0.0368(4) 0.084(3) Uani 1 1 d .
H84A H 0.8906 0.4109 0.0581 0.125 Uiso 1 1 calc R
H84B H 0.9913 0.4616 0.0406 0.125 Uiso 1 1 calc R
H84C H 1.0044 0.3831 0.0587 0.125 Uiso 1 1 calc R
C57 C 0.1503(9) 0.4413(5) 0.4960(5) 0.130(4) Uani 1 1 d .
H57A H 0.0804 0.4311 0.5085 0.196 Uiso 1 1 calc R
H57B H 0.1411 0.3976 0.4544 0.196 Uiso 1 1 calc R
H57C H 0.1643 0.4940 0.4900 0.196 Uiso 1 1 calc R
C910 C 0.0393(9) 0.1052(6) 0.2110(5) 0.141(5) Uani 1 1 d .
H91A H 0.0935 0.0879 0.1883 0.211 Uiso 1 1 calc R
H91B H 0.0027 0.1395 0.1911 0.211 Uiso 1 1 calc R
H91C H -0.0192 0.0568 0.2064 0.211 Uiso 1 1 calc R
C67 C 0.2597(12) 0.5038(5) 0.6144(5) 0.216(8) Uani 1 1 d .
H67A H 0.1907 0.4881 0.6266 0.324 Uiso 1 1 calc R
H67B H 0.2682 0.5580 0.6111 0.324 Uiso 1 1 calc R
H67C H 0.3267 0.5055 0.6484 0.324 Uiso 1 1 calc R
C610 C 0.1647(8) -0.1456(5) 0.2951(5) 0.164(6) Uani 1 1 d .
H61G H 0.1462 -0.1424 0.2508 0.246 Uiso 1 1 calc R
H61H H 0.0982 -0.1452 0.3110 0.246 Uiso 1 1 calc R
H61I H 0.1851 -0.1964 0.2929 0.246 Uiso 1 1 calc R
C79 C 0.8386(8) 0.4185(5) 0.7976(4) 0.117(4) Uani 1 1 d .
H79A H 0.7874 0.4001 0.8209 0.175 Uiso 1 1 calc R
H79B H 0.8936 0.4715 0.8270 0.175 Uiso 1 1 calc R
H79C H 0.8799 0.3782 0.7849 0.175 Uiso 1 1 calc R
C64 C 0.8393(8) 0.0359(5) -0.0171(6) 0.159(5) Uani 1 1 d .
H64A H 0.8219 -0.0186 -0.0144 0.238 Uiso 1 1 calc R
H64B H 0.8703 0.0775 0.0277 0.238 Uiso 1 1 calc R
H64C H 0.8957 0.0405 -0.0407 0.238 Uiso 1 1 calc R
C54 C 0.6870(11) -0.0060(5) -0.1252(5) 0.161(6) Uani 1 1 d .
H54A H 0.6122 -0.0007 -0.1460 0.241 Uiso 1 1 calc R
H54B H 0.6790 -0.0628 -0.1285 0.241 Uiso 1 1 calc R
H54C H 0.7409 0.0096 -0.1480 0.241 Uiso 1 1 calc R
C91 C 0.9878(7) 0.3908(5) 0.2962(5) 0.117(4) Uani 1 1 d .
H91D H 1.0247 0.4380 0.2872 0.175 Uiso 1 1 calc R
H91E H 1.0431 0.3609 0.3061 0.175 Uiso 1 1 calc R
H91F H 0.9603 0.4096 0.3343 0.175 Uiso 1 1 calc R
C76 C 0.3176(9) 0.0755(5) -0.2628(4) 0.131(4) Uani 1 1 d .
H76A H 0.3916 0.0653 -0.2627 0.196 Uiso 1 1 calc R
H76B H 0.2633 0.0484 -0.3077 0.196 Uiso 1 1 calc R
H76C H 0.2882 0.0539 -0.2324 0.196 Uiso 1 1 calc R
C87 C 0.0217(10) 0.1052(6) 0.4822(6) 0.202(7) Uani 1 1 d .
H87A H -0.0286 0.1406 0.4798 0.303 Uiso 1 1 calc R
H87B H -0.0231 0.0511 0.4774 0.303 Uiso 1 1 calc R
H87C H 0.0562 0.0998 0.4464 0.303 Uiso 1 1 calc R
C97 C 0.0734(12) 0.1486(6) 0.6079(7) 0.211(8) Uani 1 1 d .
H97A H 0.1279 0.1930 0.6475 0.317 Uiso 1 1 calc R
H97B H 0.0651 0.0967 0.6152 0.317 Uiso 1 1 calc R
H97C H -0.0011 0.1597 0.5990 0.317 Uiso 1 1 calc R
O215 O 0.5617(6) 0.5429(4) 0.5835(5) 0.165(4) Uani 1 1 d .

loop_
_atom_site_aniso_label
_atom_site_aniso_U_11
_atom_site_aniso_U_22
_atom_site_aniso_U_33
_atom_site_aniso_U_23
_atom_site_aniso_U_13
_atom_site_aniso_U_12
Ag1 0.0581(4) 0.0512(4) 0.0664(4) 0.0184(3) 0.0095(3) 0.0212(3)
Ag3 0.0670(5) 0.0560(4) 0.0886(5) 0.0139(4) 0.0281(4) 0.0188(3)
Ag4 0.0827(5) 0.0611(4) 0.0623(5) 0.0091(4) -0.0030(4) 0.0260(4)
Ag2 0.0792(5) 0.0627(5) 0.1102(6) 0.0249(4) 0.0522(5) 0.0172(4)
N210 0.056(4) 0.037(4) 0.052(4) 0.014(3) 0.007(3) 0.016(3)
N21 0.045(4) 0.032(4) 0.076(5) 0.019(4) 0.014(3) 0.016(3)
N11 0.035(4) 0.039(4) 0.058(4) 0.012(3) 0.003(3) 0.002(3)
N27 0.061(5) 0.036(4) 0.077(5) 0.019(4) 0.023(4) 0.023(3)
O112 0.123(5) 0.064(4) 0.080(4) 0.033(4) 0.063(4) 0.038(4)
N113 0.056(5) 0.074(6) 0.088(6) 0.026(5) 0.026(5) 0.026(5)
N24 0.052(4) 0.039(4) 0.061(4) 0.015(3) 0.022(3) 0.008(3)
O16 0.108(5) 0.069(4) 0.058(4) 0.016(3) 0.012(4) 0.036(4)
N16 0.049(4) 0.047(4) 0.062(5) 0.020(3) 0.017(4) 0.019(3)
N112 0.063(5) 0.037(4) 0.055(4) 0.019(3) 0.015(4) 0.013(3)
N13 0.045(4) 0.041(4) 0.063(5) 0.014(4) 0.016(4) 0.009(3)
N19 0.058(5) 0.043(4) 0.066(5) 0.024(4) 0.016(4) 0.023(4)
N14 0.055(4) 0.036(4) 0.066(5) 0.019(3) 0.027(4) 0.013(3)
N17 0.060(5) 0.049(5) 0.060(5) 0.016(4) 0.010(4) 0.025(4)
N110 0.055(4) 0.035(4) 0.060(4) 0.018(3) 0.005(4) 0.020(3)
O13 0.094(5) 0.066(4) 0.110(5) 0.025(4) 0.060(4) 0.029(4)
C39 0.085(8) 0.044(6) 0.063(7) 0.013(5) 0.003(6) 0.021(6)
O19 0.117(5) 0.054(4) 0.074(4) 0.005(4) -0.014(4) 0.006(4)
C14 0.043(5) 0.041(5) 0.052(5) 0.013(4) 0.017(4) 0.007(4)
C15 0.051(5) 0.043(5) 0.080(6) 0.023(4) 0.027(5) 0.023(4)
C16 0.043(5) 0.050(5) 0.059(6) 0.018(5) 0.012(5) 0.016(4)
N115 0.079(6) 0.057(6) 0.083(6) 0.011(5) 0.006(5) 0.013(5)
C31 0.047(5) 0.042(5) 0.062(6) 0.019(4) 0.011(4) 0.015(4)
C112 0.053(5) 0.033(5) 0.065(6) 0.023(4) 0.003(5) 0.012(4)
C33 0.064(6) 0.024(5) 0.092(7) 0.024(5) 0.033(6) 0.018(4)
C53 0.046(5) 0.030(4) 0.062(6) 0.011(4) 0.006(5) 0.007(4)
C34 0.050(5) 0.051(5) 0.052(5) 0.020(4) 0.016(4) 0.019(4)
N116 0.111(8) 0.067(7) 0.090(7) 0.043(6) 0.038(5) 0.026(6)
C43 0.051(5) 0.035(5) 0.068(6) 0.018(5) 0.018(5) 0.008(4)
C23 0.063(6) 0.037(5) 0.052(6) 0.021(4) 0.016(5) 0.006(4)
C56 0.045(5) 0.045(5) 0.071(6) 0.023(5) 0.022(5) 0.020(4)
C310 0.053(5) 0.058(6) 0.056(6) 0.019(5) 0.003(4) 0.020(4)
C17 0.047(5) 0.042(5) 0.080(6) 0.025(5) 0.015(5) 0.008(4)
C312 0.075(7) 0.043(5) 0.062(7) 0.023(5) 0.020(6) 0.014(5)
N114 0.081(7) 0.059(6) 0.083(7) 0.017(6) 0.008(5) 0.000(6)
C13 0.048(5) 0.043(5) 0.075(7) 0.028(5) 0.012(5) 0.005(4)
C110 0.064(6) 0.042(5) 0.049(5) 0.017(4) 0.014(4) 0.016(4)
C19 0.063(6) 0.047(5) 0.070(6) 0.032(5) 0.017(5) 0.030(5)
C41 0.052(5) 0.051(5) 0.070(6) 0.017(5) 0.015(5) 0.015(4)
O113 0.062(4) 0.084(5) 0.168(7) 0.041(4) 0.016(5) 0.019(4)
C410 0.088(7) 0.043(5) 0.054(5) 0.016(4) 0.003(5) 0.032(5)
C512 0.045(6) 0.047(5) 0.074(6) 0.024(5) -0.001(5) 0.008(4)
C24 0.052(5) 0.047(5) 0.070(6) 0.020(4) 0.026(4) 0.025(4)
C74 0.041(5) 0.052(5) 0.078(6) 0.031(5) 0.026(5) 0.015(4)
O313 0.102(5) 0.096(5) 0.175(7) 0.062(5) 0.069(5) 0.073(4)
C212 0.071(6) 0.033(5) 0.054(6) 0.016(4) 0.020(5) 0.010(4)
C37 0.066(6) 0.055(6) 0.085(7) 0.032(5) 0.011(5) 0.013(5)
C36 0.104(8) 0.033(5) 0.049(6) 0.016(4) 0.016(6) 0.028(5)
O213 0.098(5) 0.064(4) 0.150(6) 0.055(4) 0.052(4) 0.037(4)
O315 0.121(6) 0.053(4) 0.137(6) 0.034(4) 0.003(5) -0.007(4)
C21 0.050(5) 0.049(5) 0.076(6) 0.027(5) -0.006(4) -0.002(4)
C11 0.046(5) 0.050(5) 0.052(5) 0.024(4) 0.015(4) 0.022(4)
C27 0.053(6) 0.055(6) 0.109(7) 0.032(5) 0.012(5) 0.018(5)
C412 0.058(6) 0.053(6) 0.099(8) 0.041(6) 0.030(6) 0.034(5)
C612 0.093(7) 0.066(6) 0.049(6) 0.004(5) 0.017(5) -0.010(5)
O116 0.140(7) 0.095(5) 0.132(7) 0.059(5) 0.051(5) 0.045(5)
O314 0.118(6) 0.090(6) 0.141(7) -0.001(5) 0.026(5) -0.009(5)
C26 0.052(6) 0.052(5) 0.065(6) 0.017(5) 0.013(5) 0.016(4)
C66 0.098(7) 0.105(7) 0.078(7) 0.042(6) 0.041(6) 0.052(6)
C111 0.069(6) 0.041(5) 0.067(6) 0.015(4) 0.010(5) 0.013(4)
C710 0.066(6) 0.063(6) 0.089(7) 0.033(5) 0.003(5) 0.036(5)
C46 0.070(6) 0.034(5) 0.054(6) 0.020(4) 0.011(5) 0.013(4)
C59 0.087(7) 0.058(6) 0.048(5) 0.021(5) 0.029(5) 0.050(5)
C18 0.076(6) 0.048(5) 0.077(6) 0.024(5) 0.027(5) 0.024(5)
O115 0.158(7) 0.050(4) 0.167(7) 0.035(5) -0.002(5) 0.028(4)
C44 0.060(6) 0.036(5) 0.103(7) 0.026(5) 0.024(5) 0.018(4)
O316 0.280(11) 0.092(6) 0.174(8) 0.083(6) 0.127(7) 0.081(6)
O216 0.156(7) 0.087(6) 0.213(9) 0.023(6) 0.068(6) 0.073(5)
C812 0.076(7) 0.097(7) 0.100(7) 0.034(6) 0.033(6) 0.037(6)
C12 0.053(6) 0.040(5) 0.109(7) 0.025(5) 0.009(5) 0.013(4)
C49 0.073(7) 0.046(6) 0.067(7) 0.026(5) 0.006(6) 0.011(5)
O214 0.165(7) 0.081(5) 0.165(7) 0.047(5) 0.027(5) 0.053(5)
C71 0.047(5) 0.073(6) 0.110(8) 0.060(6) 0.002(5) 0.014(5)
C712 0.169(10) 0.082(7) 0.129(9) 0.050(7) 0.102(8) 0.066(7)
C47 0.054(6) 0.052(6) 0.132(9) 0.041(6) 0.021(6) 0.024(5)
C86 0.069(6) 0.079(7) 0.092(7) 0.017(5) -0.003(5) 0.013(5)
C210 0.061(6) 0.049(6) 0.057(6) 0.015(5) -0.013(4) 0.009(4)
C69 0.141(9) 0.065(6) 0.077(7) 0.004(5) 0.035(6) 0.052(6)
C94 0.074(6) 0.063(6) 0.120(8) 0.037(5) 0.057(6) 0.028(5)
C77 0.062(6) 0.040(6) 0.150(10) 0.037(6) 0.002(7) 0.004(5)
C63 0.088(7) 0.066(6) 0.073(7) 0.026(5) 0.018(5) 0.015(5)
C83 0.057(6) 0.067(6) 0.117(8) 0.029(6) 0.005(5) 0.016(5)
C29 0.083(7) 0.046(6) 0.049(6) 0.008(5) 0.008(5) 0.030(5)
C89 0.070(7) 0.096(7) 0.099(8) 0.035(6) 0.018(6) 0.019(5)
C51 0.214(12) 0.074(7) 0.119(9) 0.058(7) 0.098(9) 0.066(7)
O114 0.103(6) 0.096(6) 0.174(8) 0.063(5) 0.010(5) 0.010(5)
C810 0.132(9) 0.144(10) 0.178(11) 0.103(9) 0.065(9) 0.093(8)
C61 0.109(8) 0.056(6) 0.111(8) 0.018(6) 0.002(6) 0.030(5)
C81 0.112(8) 0.098(8) 0.157(10) 0.064(7) 0.054(8) 0.074(7)
C510 0.174(11) 0.101(8) 0.146(10) 0.058(7) 0.085(9) 0.102(8)
C73 0.099(8) 0.077(7) 0.124(9) 0.030(6) 0.057(6) 0.040(6)
C84 0.098(7) 0.048(5) 0.091(7) 0.012(5) 0.032(6) 0.006(5)
C57 0.168(11) 0.085(8) 0.121(9) 0.050(7) -0.013(8) 0.049(7)
C910 0.177(11) 0.102(8) 0.115(9) 0.034(7) -0.027(8) 0.074(8)
C67 0.46(2) 0.042(7) 0.079(8) -0.002(6) -0.006(11) 0.080(10)
C610 0.151(11) 0.044(6) 0.211(13) 0.033(7) -0.056(9) -0.004(6)
C79 0.122(9) 0.113(8) 0.063(7) 0.013(6) -0.034(6) 0.023(7)
C64 0.095(9) 0.065(7) 0.297(16) 0.089(9) 0.003(9) 0.015(6)
C54 0.334(17) 0.037(6) 0.076(8) 0.005(6) 0.049(9) 0.021(8)
C91 0.080(7) 0.123(8) 0.138(9) 0.070(8) -0.018(7) 0.035(6)
C76 0.208(12) 0.080(8) 0.086(8) 0.003(6) 0.037(8) 0.055(8)
C87 0.191(13) 0.095(9) 0.226(15) 0.086(10) -0.060(12) -0.056(9)
C97 0.33(2) 0.090(10) 0.233(16) 0.039(10) 0.193(16) 0.000(10)
O215 0.081(6) 0.105(6) 0.264(11) 0.038(6) 0.010(6) 0.027(5)

loop_
_atom_type_symbol
_atom_type_description
_atom_type_scat_dispersion_real
_atom_type_scat_dispersion_imag
_atom_type_scat_source
C C 0.0033 0.0016 'International Tables Vol C Tables 4.2.6.8 and 6.1.1.4'
H H 0.0000 0.0000 'International Tables Vol C Tables 4.2.6.8 and 6.1.1.4'
N N 0.0061 0.0033 'International Tables Vol C Tables 4.2.6.8 and 6.1.1.4'
O O 0.0106 0.0060 'International Tables Vol C Tables 4.2.6.8 and 6.1.1.4'
Ag Ag -0.8971 1.1015 'International Tables Vol C Tables 4.2.6.8 and 6.1.1.4'

loop_
_geom_angle_atom_site_label_1
_geom_angle_atom_site_label_2
_geom_angle_atom_site_label_3
_geom_angle
_geom_angle_site_symmetry_3
N21 Ag1 N16 126.9(2) .
N21 Ag1 O213 137.3(2) .
N16 Ag1 O213 94.2(2) .
N21 Ag1 O113 114.3(2) .
N16 Ag1 O113 109.2(2) .
O213 Ag1 O113 49.77(18) .
N27 Ag3 N112 122.4(2) .
N27 Ag3 O115 134.1(2) .
N112 Ag3 O115 98.6(3) .
N27 Ag3 O215 114.2(2) .
N112 Ag3 O215 118.5(3) .
O115 Ag3 O215 49.2(2) .
N210 Ag4 N19 137.5(2) .
N210 Ag4 O116 108.1(2) .
N19 Ag4 O116 109.7(2) .
N210 Ag4 O116 118.1(2) 2_656
N19 Ag4 O116 95.4(2) 2_656
O116 Ag4 O116 64.7(3) 2_656
N24 Ag2 N13 129.9(2) .
N24 Ag2 O114 115.7(2) .
N13 Ag2 O114 114.5(2) .
C110 N210 N110 104.6(6) .
C110 N210 Ag4 128.2(5) .
N110 N210 Ag4 124.8(4) .
C11 N21 N11 103.4(5) .
C11 N21 Ag1 125.0(5) .
N11 N21 Ag1 128.6(4) .
C31 N11 N21 113.3(6) .
C31 N11 C12 125.8(6) .
N21 N11 C12 120.8(6) .
C17 N27 N17 104.1(6) .
C17 N27 Ag3 115.2(5) .
N17 N27 Ag3 123.0(4) .
C312 O112 C712 114.7(6) .
O113 N113 O213 118.1(8) .
O113 N113 O313 119.3(8) .
O213 N113 O313 122.6(8) .
N14 N24 C14 103.6(5) .
N14 N24 Ag2 131.6(5) .
C14 N24 Ag2 123.6(5) .
C36 O16 C76 113.6(6) .
C16 N16 C56 117.9(6) .
C16 N16 Ag1 123.3(5) .
C56 N16 Ag1 118.1(5) .
C512 N112 C112 117.3(7) .
C512 N112 Ag3 115.4(5) .
C112 N112 Ag3 126.5(6) .
C13 N13 C53 117.6(7) .
C13 N13 Ag2 126.9(5) .
C53 N13 Ag2 115.4(5) .
C59 N19 C19 116.9(7) .
C59 N19 Ag4 115.2(5) .
C19 N19 Ag4 127.5(6) .
C34 N14 N24 113.3(6) .
C34 N14 C15 129.5(6) .
N24 N14 C15 117.2(6) .
C37 N17 N27 112.7(6) .
C37 N17 C18 125.9(7) .
N27 N17 C18 120.0(6) .
N210 N110 C310 111.7(6) .
N210 N110 C111 119.8(6) .
C310 N110 C111 128.1(6) .
C33 O13 C73 114.7(6) .
C49 C39 O19 119.0(9) .
C49 C39 C29 120.0(8) .
O19 C39 C29 120.9(9) .
C39 O19 C79 118.0(6) .
N24 C14 C24 110.6(6) .
N24 C14 C44 120.8(6) .
C24 C14 C44 128.5(7) .
N14 C15 C16 115.1(6) .
N14 C15 H15A 108.5 .
C16 C15 H15A 108.5 .
N14 C15 H15B 108.5 .
C16 C15 H15B 108.5 .
H15A C15 H15B 107.5 .
N16 C16 C26 122.7(7) .
N16 C16 C15 116.1(7) .
C26 C16 C15 121.3(8) .
O215 N115 O315 120.3(9) .
O215 N115 O115 117.9(9) .
O315 N115 O115 121.6(9) .
N11 C31 C21 104.6(6) .
N11 C31 C71 123.3(7) .
C21 C31 C71 131.9(7) .
N112 C112 C212 122.3(7) .
N112 C112 C111 114.3(7) .
C212 C112 C111 123.3(7) .
O13 C33 C43 119.1(8) .
O13 C33 C23 120.2(8) .
C43 C33 C23 120.6(8) .
N13 C53 C43 124.5(7) .
N13 C53 H53 117.7 .
C43 C53 H53 117.7 .
N14 C34 C24 106.5(6) .
N14 C34 C74 122.6(6) .
C24 C34 C74 130.8(7) .
O316 N116 O216 130.1(11) .
O316 N116 O116 115.8(10) .
O216 N116 O116 114.1(9) .
C53 C43 C33 116.6(7) .
C53 C43 C83 122.1(7) .
C33 C43 C83 121.3(8) .
C13 C23 C33 116.9(7) .
C13 C23 C63 122.2(8) .
C33 C23 C63 120.8(8) .
C46 C56 N16 124.3(7) .
C46 C56 H56 117.9 .
N16 C56 H56 117.9 .
N110 C310 C210 105.9(6) .
N110 C310 C710 124.9(7) .
C210 C310 C710 129.2(7) .
N27 C17 C27 110.8(7) .
N27 C17 C47 119.8(7) .
C27 C17 C47 129.4(7) .
C212 C312 C412 122.1(9) .
C212 C312 O112 121.4(8) .
C412 C312 O112 116.3(8) .
O314 N114 O214 124.2(10) .
O314 N114 O114 121.7(10) .
O214 N114 O114 113.9(9) .
N13 C13 C23 123.7(7) .
N13 C13 C12 115.3(8) .
C23 C13 C12 121.0(8) .
N210 C110 C210 110.8(6) .
N210 C110 C410 119.3(7) .
C210 C110 C410 129.7(7) .
N19 C19 C29 122.3(8) .
N19 C19 C18 114.8(7) .
C29 C19 C18 122.8(8) .
C51 C41 C11 110.1(6) .
C51 C41 C61 111.7(7) .
C11 C41 C61 111.5(6) .
C51 C41 H41 107.8 .
C11 C41 H41 107.8 .
C61 C41 H41 107.8 .
N113 O113 Ag1 92.7(5) .
C110 C410 C610 110.4(7) .
C110 C410 C510 110.5(7) .
C610 C410 C510 106.8(7) .
C110 C410 H410 109.7 .
C610 C410 H410 109.7 .
C510 C410 H410 109.7 .
N112 C512 C412 125.1(7) .
N112 C512 H512 117.5 .
C412 C512 H512 117.5 .
C34 C24 C14 106.1(7) .
C34 C24 H24 127.0 .
C14 C24 H24 127.0 .
C34 C74 C94 110.5(6) .
C34 C74 C84 108.0(6) .
C94 C74 C84 109.0(6) .
C34 C74 H74 109.8 .
C94 C74 H74 109.8 .
C84 C74 H74 109.8 .
C312 C212 C112 116.9(8) .
C312 C212 C612 121.5(8) .
C112 C212 C612 121.5(8) .
N17 C37 C27 104.2(7) .
N17 C37 C77 124.4(8) .
C27 C37 C77 131.3(8) .
C46 C36 C26 121.0(8) .
C46 C36 O16 119.2(8) .
C26 C36 O16 119.7(9) .
N113 O213 Ag1 99.4(5) .
C31 C21 C11 107.7(6) .
C31 C21 H21 126.1 .
C11 C21 H21 126.1 .
N21 C11 C21 111.0(6) .
N21 C11 C41 119.0(6) .
C21 C11 C41 129.9(7) .
C37 C27 C17 108.2(7) .
C37 C27 H27 125.9 .
C17 C27 H27 125.9 .
C312 C412 C512 115.9(8) .
C312 C412 C812 123.2(9) .
C512 C412 C812 120.8(8) .
C212 C612 H61A 109.5 .
C212 C612 H61B 109.5 .
H61A C612 H61B 109.5 .
C212 C612 H61C 109.5 .
H61A C612 H61C 109.5 .
H61B C612 H61C 109.5 .
N116 O116 Ag4 122.3(6) .
N116 O116 Ag4 118.8(6) 2_656
Ag4 O116 Ag4 115.3(3) 2_656
C16 C26 C36 116.9(8) .
C16 C26 C66 123.2(8) .
C36 C26 C66 119.9(8) .
C26 C66 H66A 109.5 .
C26 C66 H66B 109.5 .
H66A C66 H66B 109.5 .
C26 C66 H66C 109.5 .
H66A C66 H66C 109.5 .
H66B C66 H66C 109.5 .
N110 C111 C112 113.9(6) .
N110 C111 H11A 108.8 .
C112 C111 H11A 108.8 .
N110 C111 H11B 108.8 .
C112 C111 H11B 108.8 .
H11A C111 H11B 107.7 .
C310 C710 C810 110.0(7) .
C310 C710 C910 110.9(7) .
C810 C710 C910 111.5(8) .
C310 C710 H710 108.1 .
C810 C710 H710 108.1 .
C910 C710 H710 108.1 .
C56 C46 C36 117.2(8) .
C56 C46 C86 120.8(8) .
C36 C46 C86 122.0(8) .
N19 C59 C49 123.8(7) .
N19 C59 H59 118.1 .
C49 C59 H59 118.1 .
N17 C18 C19 115.0(6) .
N17 C18 H18A 108.5 .
C19 C18 H18A 108.5 .
N17 C18 H18B 108.5 .
C19 C18 H18B 108.5 .
H18A C18 H18B 107.5 .
N115 O115 Ag3 96.8(6) .
C54 C44 C64 112.1(8) .
C54 C44 C14 111.4(7) .
C64 C44 C14 110.0(6) .
C54 C44 H44 107.7 .
C64 C44 H44 107.7 .
C14 C44 H44 107.7 .
C412 C812 H81A 109.5 .
C412 C812 H81B 109.5 .
H81A C812 H81B 109.5 .
C412 C812 H81C 109.5 .
H81A C812 H81C 109.5 .
H81B C812 H81C 109.5 .
N11 C12 C13 115.3(6) .
N11 C12 H12A 108.5 .
C13 C12 H12A 108.5 .
N11 C12 H12B 108.5 .
C13 C12 H12B 108.5 .
H12A C12 H12B 107.5 .
C39 C49 C59 118.4(8) .
C39 C49 C89 122.7(8) .
C59 C49 C89 118.9(9) .
C31 C71 C91 109.2(7) .
C31 C71 C81 109.9(7) .
C91 C71 C81 111.2(7) .
C31 C71 H71 108.8 .
C91 C71 H71 108.8 .
C81 C71 H71 108.8 .
O112 C712 H71A 109.5 .
O112 C712 H71B 109.5 .
H71A C712 H71B 109.5 .
O112 C712 H71C 109.5 .
H71A C712 H71C 109.5 .
H71B C712 H71C 109.5 .
C67 C47 C57 110.7(8) .
C67 C47 C17 109.5(8) .
C57 C47 C17 113.1(7) .
C67 C47 H47 107.8 .
C57 C47 H47 107.8 .
C17 C47 H47 107.8 .
C46 C86 H86A 109.5 .
C46 C86 H86B 109.5 .
H86A C86 H86B 109.5 .
C46 C86 H86C 109.5 .
H86A C86 H86C 109.5 .
H86B C86 H86C 109.5 .
C310 C210 C110 106.9(7) .
C310 C210 H210 126.6 .
C110 C210 H210 126.6 .
C29 C69 H69A 109.5 .
C29 C69 H69B 109.5 .
H69A C69 H69B 109.5 .
C29 C69 H69C 109.5 .
H69A C69 H69C 109.5 .
H69B C69 H69C 109.5 .
C74 C94 H94A 109.5 .
C74 C94 H94B 109.5 .
H94A C94 H94B 109.5 .
C74 C94 H94C 109.5 .
H94A C94 H94C 109.5 .
H94B C94 H94C 109.5 .
C97 C77 C87 113.9(10) .
C97 C77 C37 111.7(8) .
C87 C77 C37 107.2(8) .
C97 C77 H77 108.0 .
C87 C77 H77 108.0 .
C37 C77 H77 108.0 .
C23 C63 H63A 109.5 .
C23 C63 H63B 109.5 .
H63A C63 H63B 109.5 .
C23 C63 H63C 109.5 .
H63A C63 H63C 109.5 .
H63B C63 H63C 109.5 .
C43 C83 H83A 109.5 .
C43 C83 H83B 109.5 .
H83A C83 H83B 109.5 .
C43 C83 H83C 109.5 .
H83A C83 H83C 109.5 .
H83B C83 H83C 109.5 .
C39 C29 C19 118.5(8) .
C39 C29 C69 120.0(8) .
C19 C29 C69 121.5(9) .
C49 C89 H89A 109.5 .
C49 C89 H89B 109.5 .
H89A C89 H89B 109.5 .
C49 C89 H89C 109.5 .
H89A C89 H89C 109.5 .
H89B C89 H89C 109.5 .
C41 C51 H51A 109.5 .
C41 C51 H51B 109.5 .
H51A C51 H51B 109.5 .
C41 C51 H51C 109.5 .
H51A C51 H51C 109.5 .
H51B C51 H51C 109.5 .
N114 O114 Ag2 105.0(6) .
C710 C810 H81D 109.5 .
C710 C810 H81E 109.5 .
H81D C810 H81E 109.5 .
C710 C810 H81F 109.5 .
H81D C810 H81F 109.5 .
H81E C810 H81F 109.5 .
C41 C61 H61D 109.5 .
C41 C61 H61E 109.5 .
H61D C61 H61E 109.5 .
C41 C61 H61F 109.5 .
H61D C61 H61F 109.5 .
H61E C61 H61F 109.5 .
C71 C81 H81G 109.5 .
C71 C81 H81H 109.5 .
H81G C81 H81H 109.5 .
C71 C81 H81I 109.5 .
H81G C81 H81I 109.5 .
H81H C81 H81I 109.5 .
C410 C510 H51D 109.5 .
C410 C510 H51E 109.5 .
H51D C510 H51E 109.5 .
C410 C510 H51F 109.5 .
H51D C510 H51F 109.5 .
H51E C510 H51F 109.5 .
O13 C73 H73A 109.5 .
O13 C73 H73B 109.5 .
H73A C73 H73B 109.5 .
O13 C73 H73C 109.5 .
H73A C73 H73C 109.5 .
H73B C73 H73C 109.5 .
C74 C84 H84A 109.5 .
C74 C84 H84B 109.5 .
H84A C84 H84B 109.5 .
C74 C84 H84C 109.5 .
H84A C84 H84C 109.5 .
H84B C84 H84C 109.5 .
C47 C57 H57A 109.5 .
C47 C57 H57B 109.5 .
H57A C57 H57B 109.5 .
C47 C57 H57C 109.5 .
H57A C57 H57C 109.5 .
H57B C57 H57C 109.5 .
C710 C910 H91A 109.5 .
C710 C910 H91B 109.5 .
H91A C910 H91B 109.5 .
C710 C910 H91C 109.5 .
H91A C910 H91C 109.5 .
H91B C910 H91C 109.5 .
C47 C67 H67A 109.5 .
C47 C67 H67B 109.5 .
H67A C67 H67B 109.5 .
C47 C67 H67C 109.5 .
H67A C67 H67C 109.5 .
H67B C67 H67C 109.5 .
C410 C610 H61G 109.5 .
C410 C610 H61H 109.5 .
H61G C610 H61H 109.5 .
C410 C610 H61I 109.5 .
H61G C610 H61I 109.5 .
H61H C610 H61I 109.5 .
O19 C79 H79A 109.5 .
O19 C79 H79B 109.5 .
H79A C79 H79B 109.5 .
O19 C79 H79C 109.5 .
H79A C79 H79C 109.5 .
H79B C79 H79C 109.5 .
C44 C64 H64A 109.5 .
C44 C64 H64B 109.5 .
H64A C64 H64B 109.5 .
C44 C64 H64C 109.5 .
H64A C64 H64C 109.5 .
H64B C64 H64C 109.5 .
C44 C54 H54A 109.5 .
C44 C54 H54B 109.5 .
H54A C54 H54B 109.5 .
C44 C54 H54C 109.5 .
H54A C54 H54C 109.5 .
H54B C54 H54C 109.5 .
C71 C91 H91D 109.5 .
C71 C91 H91E 109.5 .
H91D C91 H91E 109.5 .
C71 C91 H91F 109.5 .
H91D C91 H91F 109.5 .
H91E C91 H91F 109.5 .
O16 C76 H76A 109.5 .
O16 C76 H76B 109.5 .
H76A C76 H76B 109.5 .
O16 C76 H76C 109.5 .
H76A C76 H76C 109.5 .
H76B C76 H76C 109.5 .
C77 C87 H87A 109.5 .
C77 C87 H87B 109.5 .
H87A C87 H87B 109.5 .
C77 C87 H87C 109.5 .
H87A C87 H87C 109.5 .
H87B C87 H87C 109.5 .
C77 C97 H97A 109.5 .
C77 C97 H97B 109.5 .
H97A C97 H97B 109.5 .
C77 C97 H97C 109.5 .
H97A C97 H97C 109.5 .
H97B C97 H97C 109.5 .
N115 O215 Ag3 96.0(6) .

loop_
_geom_bond_atom_site_label_1
_geom_bond_atom_site_label_2
_geom_bond_distance
_geom_bond_site_symmetry_2
Ag1 N21 2.170(6) .
Ag1 N16 2.284(6) .
Ag1 O213 2.431(6) .
Ag1 O113 2.569(6) .
Ag3 N27 2.265(6) .
Ag3 N112 2.279(6) .
Ag3 O115 2.461(7) .
Ag3 O215 2.512(7) .
Ag4 N210 2.196(5) .
Ag4 N19 2.245(6) .
Ag4 O116 2.550(7) .
Ag4 O116 2.585(7) 2_656
Ag2 N24 2.201(6) .
Ag2 N13 2.267(6) .
Ag2 O114 2.472(7) .
N210 C110 1.345(7) .
N210 N110 1.360(7) .
N21 C11 1.340(8) .
N21 N11 1.373(7) .
N11 C31 1.349(8) .
N11 C12 1.456(7) .
N27 C17 1.320(8) .
N27 N17 1.385(7) .
O112 C312 1.381(9) .
O112 C712 1.433(8) .
N113 O113 1.226(7) .
N113 O213 1.231(7) .
N113 O313 1.231(7) .
N24 N14 1.360(6) .
N24 C14 1.360(8) .
O16 C36 1.396(8) .
O16 C76 1.437(8) .
N16 C16 1.340(8) .
N16 C56 1.343(8) .
N112 C512 1.325(8) .
N112 C112 1.349(8) .
N13 C13 1.321(8) .
N13 C53 1.345(8) .
N19 C59 1.348(8) .
N19 C19 1.356(8) .
N14 C34 1.345(8) .
N14 C15 1.477(7) .
N17 C37 1.347(8) .
N17 C18 1.490(8) .
N110 C310 1.361(8) .
N110 C111 1.446(7) .
O13 C33 1.375(8) .
O13 C73 1.420(8) .
C39 C49 1.363(10) .
C39 O19 1.364(9) .
C39 C29 1.383(10) .
O19 C79 1.404(8) .
C14 C24 1.402(8) .
C14 C44 1.512(9) .
C15 C16 1.506(9) .
C15 H15A 0.9700 .
C15 H15B 0.9700 .
C16 C26 1.373(9) .
N115 O215 1.178(8) .
N115 O315 1.220(8) .
N115 O115 1.239(8) .
C31 C21 1.371(8) .
C31 C71 1.492(9) .
C112 C212 1.409(9) .
C112 C111 1.534(9) .
C33 C43 1.383(9) .
C33 C23 1.406(9) .
C53 C43 1.378(9) .
C53 H53 0.9300 .
C34 C24 1.366(8) .
C34 C74 1.515(9) .
N116 O316 1.158(8) .
N116 O216 1.182(9) .
N116 O116 1.260(9) .
C43 C83 1.493(9) .
C23 C13 1.389(10) .
C23 C63 1.489(9) .
C56 C46 1.335(9) .
C56 H56 0.9300 .
C310 C210 1.369(9) .
C310 C710 1.503(9) .
C17 C27 1.376(9) .
C17 C47 1.524(9) .
C312 C212 1.371(10) .
C312 C412 1.373(10) .
N114 O314 1.190(8) .
N114 O214 1.211(9) .
N114 O114 1.215(8) .
C13 C12 1.510(9) .
C110 C210 1.376(9) .
C110 C410 1.501(9) .
C19 C29 1.399(9) .
C19 C18 1.495(9) .
C41 C51 1.513(9) .
C41 C11 1.517(9) .
C41 C61 1.529(9) .
C41 H41 0.9800 .
C410 C610 1.523(10) .
C410 C510 1.524(10) .
C410 H410 0.9800 .
C512 C412 1.387(10) .
C512 H512 0.9300 .
C24 H24 0.9300 .
C74 C94 1.516(8) .
C74 C84 1.543(9) .
C74 H74 0.9800 .
C212 C612 1.506(9) .
C37 C27 1.373(9) .
C37 C77 1.519(10) .
C36 C46 1.384(10) .
C36 C26 1.389(10) .
C21 C11 1.374(8) .
C21 H21 0.9300 .
C27 H27 0.9300 .
C412 C812 1.517(9) .
C612 H61A 0.9600 .
C612 H61B 0.9600 .
C612 H61C 0.9600 .
O116 Ag4 2.585(7) 2_656
C26 C66 1.528(9) .
C66 H66A 0.9600 .
C66 H66B 0.9600 .
C66 H66C 0.9600 .
C111 H11A 0.9700 .
C111 H11B 0.9700 .
C710 C810 1.511(10) .
C710 C910 1.530(10) .
C710 H710 0.9800 .
C46 C86 1.516(9) .
C59 C49 1.386(9) .
C59 H59 0.9300 .
C18 H18A 0.9700 .
C18 H18B 0.9700 .
C44 C54 1.455(10) .
C44 C64 1.488(10) .
C44 H44 0.9800 .
C812 H81A 0.9600 .
C812 H81B 0.9600 .
C812 H81C 0.9600 .
C12 H12A 0.9700 .
C12 H12B 0.9700 .
C49 C89 1.537(10) .
C71 C91 1.530(10) .
C71 C81 1.536(10) .
C71 H71 0.9800 .
C712 H71A 0.9600 .
C712 H71B 0.9600 .
C712 H71C 0.9600 .
C47 C67 1.452(11) .
C47 C57 1.470(10) .
C47 H47 0.9800 .
C86 H86A 0.9600 .
C86 H86B 0.9600 .
C86 H86C 0.9600 .
C210 H210 0.9300 .
C69 C29 1.532(9) .
C69 H69A 0.9600 .
C69 H69B 0.9600 .
C69 H69C 0.9600 .
C94 H94A 0.9600 .
C94 H94B 0.9600 .
C94 H94C 0.9600 .
C77 C97 1.474(12) .
C77 C87 1.507(11) .
C77 H77 0.9800 .
C63 H63A 0.9600 .
C63 H63B 0.9600 .
C63 H63C 0.9600 .
C83 H83A 0.9600 .
C83 H83B 0.9600 .
C83 H83C 0.9600 .
C89 H89A 0.9600 .
C89 H89B 0.9600 .
C89 H89C 0.9600 .
C51 H51A 0.9600 .
C51 H51B 0.9600 .
C51 H51C 0.9600 .
C810 H81D 0.9600 .
C810 H81E 0.9600 .
C810 H81F 0.9600 .
C61 H61D 0.9600 .
C61 H61E 0.9600 .
C61 H61F 0.9600 .
C81 H81G 0.9600 .
C81 H81H 0.9600 .
C81 H81I 0.9600 .
C510 H51D 0.9600 .
C510 H51E 0.9600 .
C510 H51F 0.9600 .
C73 H73A 0.9600 .
C73 H73B 0.9600 .
C73 H73C 0.9600 .
C84 H84A 0.9600 .
C84 H84B 0.9600 .
C84 H84C 0.9600 .
C57 H57A 0.9600 .
C57 H57B 0.9600 .
C57 H57C 0.9600 .
C910 H91A 0.9600 .
C910 H91B 0.9600 .
C910 H91C 0.9600 .
C67 H67A 0.9600 .
C67 H67B 0.9600 .
C67 H67C 0.9600 .
C610 H61G 0.9600 .
C610 H61H 0.9600 .
C610 H61I 0.9600 .
C79 H79A 0.9600 .
C79 H79B 0.9600 .
C79 H79C 0.9600 .
C64 H64A 0.9600 .
C64 H64B 0.9600 .
C64 H64C 0.9600 .
C54 H54A 0.9600 .
C54 H54B 0.9600 .
C54 H54C 0.9600 .
C91 H91D 0.9600 .
C91 H91E 0.9600 .
C91 H91F 0.9600 .
C76 H76A 0.9600 .
C76 H76B 0.9600 .
C76 H76C 0.9600 .
C87 H87A 0.9600 .
C87 H87B 0.9600 .
C87 H87C 0.9600 .
C97 H97A 0.9600 .
C97 H97B 0.9600 .
C97 H97C 0.9600 .
